data_4503727
loop_
_publ_author_name
'Wei, Yongqin'
'Yu, Yunfang'
'Wu, Kechen'

_publ_section_title
;
 Highly Stable Five-Coordinated Mn(II) Polymer
 [Mn(Hbidc)]n(Hbidc=1H-Benzimidazole-5,6-dicarboxylate): Crystal
 Structure, Antiferromegnetic Property, and Strong Long-Lived Luminescence
;
_journal_issue 7
_journal_name_full 'Crystal Growth &amp; Design'
_journal_page_first 2087
_journal_paper_doi 10.1021/cg800333g
_journal_volume 8
_journal_year 2008
_chemical_formula_moiety C9H4MnN2O4
_chemical_formula_sum 'C9 H4 Mn N2 O4'
_chemical_formula_weight 259.08
_chemical_name_systematic
; 
 ? 
;
_space_group_IT_number 14
_symmetry_cell_setting monoclinic
_symmetry_space_group_name_Hall '-P 2yn'
_symmetry_space_group_name_H-M 'P 1 21/n 1'
_atom_sites_solution_hydrogens geom
_atom_sites_solution_primary direct
_atom_sites_solution_secondary difmap
_audit_creation_method SHELXL-97
_cell_angle_alpha 90.00
_cell_angle_beta 95.759(13)
_cell_angle_gamma 90.00
_cell_formula_units_Z 4
_cell_length_a 10.299(7)
_cell_length_b 5.963(4)
_cell_length_c 13.540(9)
_cell_measurement_reflns_used 832
_cell_measurement_temperature 293(2)
_cell_measurement_theta_max 27.4642
_cell_measurement_theta_min 2.3733
_cell_volume 827.3(10)
_computing_cell_refinement 'CrystalClear (Rigaku Corp., 2000)'
_computing_data_collection 'CrystalClear (Rigaku Corp., 2000)'
_computing_data_reduction 'CrystalClear (Rigaku Corp., 2000)'
_computing_molecular_graphics 'CrystalStructure (Rigaku Corp., 2000)'
_computing_publication_material 'SHELXL-97 (Sheldrick, 1997)'
_computing_structure_refinement 'SHELXL-97 (Sheldrick, 1997)'
_computing_structure_solution 'SHELXS-97 (Sheldrick, 1997)'
_diffrn_ambient_temperature 293(2)
_diffrn_measured_fraction_theta_full 0.998
_diffrn_measured_fraction_theta_max 0.998
_diffrn_measurement_device_type 'Rigaku Mercury CCD'
_diffrn_measurement_method '\w scan'
_diffrn_radiation_monochromator 'Graphite Monochromator'
_diffrn_radiation_source 'Rotating Anode'
_diffrn_radiation_type MoK\a
_diffrn_radiation_wavelength 0.71073
_diffrn_reflns_av_R_equivalents 0.0400
_diffrn_reflns_av_sigmaI/netI 0.0410
_diffrn_reflns_limit_h_max 13
_diffrn_reflns_limit_h_min -13
_diffrn_reflns_limit_k_max 6
_diffrn_reflns_limit_k_min -7
_diffrn_reflns_limit_l_max 17
_diffrn_reflns_limit_l_min -16
_diffrn_reflns_number 6048
_diffrn_reflns_theta_full 27.46
_diffrn_reflns_theta_max 27.46
_diffrn_reflns_theta_min 2.37
_diffrn_standards_decay_% 0
_diffrn_standards_interval_count 0
_diffrn_standards_interval_time 0
_diffrn_standards_number 0
_exptl_absorpt_coefficient_mu 1.593
_exptl_absorpt_correction_T_max 0.923
_exptl_absorpt_correction_T_min 0.751
_exptl_absorpt_correction_type multi-scan
_exptl_absorpt_process_details 'Sphere (CrystalStructure)'
_exptl_crystal_colour yellow
_exptl_crystal_density_diffrn 2.072
_exptl_crystal_density_method 'not measured'
_exptl_crystal_description Prism
_exptl_crystal_F_000 516
_exptl_crystal_size_max 0.20
_exptl_crystal_size_mid 0.15
_exptl_crystal_size_min 0.05
_refine_diff_density_max 0.419
_refine_diff_density_min -0.429
_refine_diff_density_rms 0.111
_refine_ls_extinction_method none
_refine_ls_goodness_of_fit_ref 1.013
_refine_ls_hydrogen_treatment mixed
_refine_ls_matrix_type full
_refine_ls_number_parameters 161
_refine_ls_number_reflns 1896
_refine_ls_number_restraints 0
_refine_ls_restrained_S_all 1.013
_refine_ls_R_factor_all 0.0462
_refine_ls_R_factor_gt 0.0347
_refine_ls_shift/su_max 0.000
_refine_ls_shift/su_mean 0.000
_refine_ls_structure_factor_coef Fsqd
_refine_ls_weighting_details 'calc w=1/[\s^2^(Fo^2^)+(0.0652P)^2^+0.0000P] where P=(Fo^2^+2Fc^2^)/3'
_refine_ls_weighting_scheme calc
_refine_ls_wR_factor_gt 0.0966
_refine_ls_wR_factor_ref 0.1037
_reflns_number_gt 1581
_reflns_number_total 1896
_reflns_threshold_expression >2sigma(I)
_cod_data_source_file cg800333g-file002.cif
_cod_data_source_block 14
_cod_depositor_comments
;
The following automatic conversions were performed:

'_exptl_absorpt_correction_type' value 'Multi-scan' changed to
'multi-scan' according to
/home/saulius/struct/CIF-dictionaries/cif_core.dic dictionary named
'cif_core.dic' version 2.4.1 from 2010-06-29.

Automatic conversion script
Id: cif_fix_values 1715 2011-07-08 13:25:40Z adriana 
;
_cod_original_sg_symbol_Hall -P2yn
_cod_original_sg_symbol_H-M P2(1)/n
_cod_database_code 4503727

loop_
_symmetry_equiv_pos_as_xyz
'x, y, z'
'-x+1/2, y+1/2, -z+1/2'
'-x, -y, -z'
'x-1/2, -y-1/2, z-1/2'

loop_
_atom_site_label
_atom_site_type_symbol
_atom_site_fract_x
_atom_site_fract_y
_atom_site_fract_z
_atom_site_U_iso_or_equiv
_atom_site_adp_type
_atom_site_occupancy
_atom_site_symmetry_multiplicity
_atom_site_calc_flag
Mn Mn 0.24827(4) 0.21444(7) 0.66906(3) 0.01643(16) Uani 1 1 d
O1 O 0.14278(19) -0.0787(3) 0.72323(14) 0.0185(4) Uani 1 1 d
O2 O -0.0403(2) -0.0953(4) 0.62098(14) 0.0245(5) Uani 1 1 d
O3 O 0.08148(19) 0.3704(3) 0.72140(14) 0.0195(4) Uani 1 1 d
O4 O 0.3912(2) -0.0002(3) 0.62414(15) 0.0272(5) Uani 1 1 d
N1 N 0.2335(2) 0.4112(4) 0.53402(16) 0.0195(5) Uani 1 1 d
N2 N 0.1881(3) 0.7193(4) 0.44391(18) 0.0219(5) Uani 1 1 d
H2 H 0.155(5) 0.848(8) 0.426(3) 0.055(13) Uiso 1 1 d
C1 C 0.1632(3) 0.5968(5) 0.5228(2) 0.0226(6) Uani 1 1 d
H1 H 0.102(4) 0.639(6) 0.560(3) 0.033(10) Uiso 1 1 d
C2 C 0.3108(3) 0.4134(5) 0.45483(19) 0.0188(6) Uani 1 1 d
C3 C 0.2835(3) 0.6079(5) 0.3980(2) 0.0178(6) Uani 1 1 d
C4 C -0.1541(3) -0.1577(5) 0.8146(2) 0.0191(6) Uani 1 1 d
H3 H -0.170(4) -0.294(6) 0.777(3) 0.026(9) Uiso 1 1 d
C5 C -0.0604(3) -0.0056(4) 0.78931(19) 0.0163(5) Uani 1 1 d
C6 C -0.0334(3) 0.1928(5) 0.84473(19) 0.0168(6) Uani 1 1 d
C7 C -0.0981(3) 0.2398(5) 0.9276(2) 0.0188(6) Uani 1 1 d
H4 H -0.081(3) 0.372(5) 0.964(2) 0.028(8) Uiso 1 1 d
C8 C 0.0168(3) -0.0640(4) 0.70379(19) 0.0164(5) Uani 1 1 d
C9 C 0.4408(3) -0.1356(5) 0.6879(2) 0.0183(6) Uani 1 1 d

loop_
_atom_site_aniso_label
_atom_site_aniso_U_11
_atom_site_aniso_U_22
_atom_site_aniso_U_33
_atom_site_aniso_U_23
_atom_site_aniso_U_13
_atom_site_aniso_U_12
Mn 0.0182(3) 0.0152(2) 0.0169(2) -0.00053(16) 0.00659(16) 0.00129(16)
O1 0.0163(10) 0.0167(9) 0.0229(9) 0.0029(8) 0.0046(7) 0.0009(7)
O2 0.0270(12) 0.0288(12) 0.0175(9) -0.0064(9) 0.0007(8) 0.0082(9)
O3 0.0221(11) 0.0198(10) 0.0181(9) 0.0027(8) 0.0095(8) 0.0029(8)
O4 0.0319(13) 0.0245(11) 0.0274(10) 0.0109(9) 0.0140(9) 0.0151(9)
N1 0.0204(13) 0.0227(12) 0.0167(10) 0.0000(9) 0.0083(9) 0.0058(10)
N2 0.0238(14) 0.0214(13) 0.0212(12) 0.0027(10) 0.0067(10) 0.0096(10)
C1 0.0232(16) 0.0255(15) 0.0204(13) -0.0024(12) 0.0084(11) 0.0070(12)
C2 0.0193(15) 0.0199(14) 0.0183(12) 0.0017(11) 0.0065(10) 0.0025(11)
C3 0.0180(14) 0.0168(14) 0.0191(12) -0.0003(11) 0.0038(10) 0.0060(11)
C4 0.0196(15) 0.0175(13) 0.0202(13) -0.0044(11) 0.0021(11) -0.0029(11)
C5 0.0178(14) 0.0150(13) 0.0168(12) -0.0025(10) 0.0046(10) -0.0010(10)
C6 0.0169(14) 0.0178(13) 0.0164(13) -0.0008(10) 0.0055(10) -0.0035(10)
C7 0.0220(16) 0.0182(14) 0.0174(13) -0.0054(11) 0.0079(11) -0.0048(11)
C8 0.0201(14) 0.0110(12) 0.0188(12) 0.0019(10) 0.0055(10) 0.0018(10)
C9 0.0173(15) 0.0160(13) 0.0232(13) 0.0011(11) 0.0095(11) -0.0004(10)

loop_
_atom_type_symbol
_atom_type_description
_atom_type_scat_dispersion_real
_atom_type_scat_dispersion_imag
_atom_type_scat_source
C C 0.0033 0.0016 'International Tables Vol C Tables 4.2.6.8 and 6.1.1.4'
H H 0.0000 0.0000 'International Tables Vol C Tables 4.2.6.8 and 6.1.1.4'
N N 0.0061 0.0033 'International Tables Vol C Tables 4.2.6.8 and 6.1.1.4'
O O 0.0106 0.0060 'International Tables Vol C Tables 4.2.6.8 and 6.1.1.4'
Mn Mn 0.3368 0.7283 'International Tables Vol C Tables 4.2.6.8 and 6.1.1.4'

loop_
_geom_angle_atom_site_label_1
_geom_angle_atom_site_label_2
_geom_angle_atom_site_label_3
_geom_angle
_geom_angle_site_symmetry_1
_geom_angle_site_symmetry_3
O4 Mn O3 168.00(8) . .
O4 Mn O1 102.41(9) . 2_556
O3 Mn O1 84.67(9) . 2_556
O4 Mn N1 94.47(9) . .
O3 Mn N1 93.07(9) . .
O1 Mn N1 104.53(10) 2_556 .
O4 Mn O1 89.80(9) . .
O3 Mn O1 78.28(8) . .
O1 Mn O1 117.97(6) 2_556 .
N1 Mn O1 135.24(9) . .
C8 O1 Mn 128.39(16) . 2_546
C8 O1 Mn 113.03(16) . .
Mn O1 Mn 115.99(9) 2_546 .
C9 O3 Mn 122.47(18) 2_556 .
C9 O4 Mn 116.41(17) . .
C1 N1 C2 104.5(2) . .
C1 N1 Mn 122.81(18) . .
C2 N1 Mn 130.97(19) . .
C1 N2 C3 107.3(2) . .
C1 N2 H2 128(3) . .
C3 N2 H2 125(3) . .
N1 C1 N2 113.7(3) . .
N1 C1 H1 126(2) . .
N2 C1 H1 120(2) . .
C7 C2 N1 130.6(3) 4_665 .
C7 C2 C3 120.1(2) 4_665 .
N1 C2 C3 109.2(2) . .
N2 C3 C4 132.1(3) . 4_665
N2 C3 C2 105.2(2) . .
C4 C3 C2 122.6(2) 4_665 .
C3 C4 C5 116.8(2) 4_566 .
C3 C4 H3 123(2) 4_566 .
C5 C4 H3 121(2) . .
C4 C5 C6 121.3(2) . .
C4 C5 C8 118.0(2) . .
C6 C5 C8 120.6(2) . .
C7 C6 C5 120.8(2) . .
C7 C6 C9 118.2(2) . 2_556
C5 C6 C9 120.9(2) . 2_556
C2 C7 C6 118.4(3) 4_566 .
C2 C7 H4 120.8(19) 4_566 .
C6 C7 H4 120.9(19) . .
O2 C8 O1 123.5(2) . .
O2 C8 C5 119.7(3) . .
O1 C8 C5 116.9(2) . .
O4 C9 O3 123.1(3) . 2_546
O4 C9 C6 117.7(2) . 2_546
O3 C9 C6 119.2(2) 2_546 2_546

loop_
_geom_bond_atom_site_label_1
_geom_bond_atom_site_label_2
_geom_bond_distance
_geom_bond_site_symmetry_2
Mn O4 2.087(2) .
Mn O3 2.136(2) .
Mn O1 2.140(2) 2_556
Mn N1 2.165(3) .
Mn O1 2.221(2) .
O1 C8 1.301(3) .
O1 Mn 2.140(2) 2_546
O2 C8 1.227(3) .
O3 C9 1.272(3) 2_556
O4 C9 1.253(3) .
N1 C1 1.324(4) .
N1 C2 1.398(3) .
N2 C1 1.339(4) .
N2 C3 1.383(4) .
N2 H2 0.86(5) .
C1 H1 0.88(4) .
C2 C7 1.386(4) 4_665
C2 C3 1.405(4) .
C3 C4 1.387(4) 4_665
C4 C3 1.387(4) 4_566
C4 C5 1.392(4) .
C4 H3 0.96(3) .
C5 C6 1.413(4) .
C5 C8 1.509(4) .
C6 C7 1.390(4) .
C6 C9 1.495(4) 2_556
C7 C2 1.386(4) 4_566
C7 H4 0.94(3) .
C9 O3 1.272(3) 2_546
C9 C6 1.495(4) 2_546

loop_
_geom_hbond_atom_site_label_D
_geom_hbond_atom_site_label_H
_geom_hbond_atom_site_label_A
_geom_hbond_distance_DH
_geom_hbond_distance_HA
_geom_hbond_distance_DA
_geom_hbond_angle_DHA
_geom_hbond_site_symmetry_A
N2 H2 O2 0.86(5) 1.96(5) 2.802(3) 165(4) 3_566

loop_
_geom_torsion_atom_site_label_1
_geom_torsion_atom_site_label_2
_geom_torsion_atom_site_label_3
_geom_torsion_atom_site_label_4
_geom_torsion
_geom_torsion_site_symmetry_1
_geom_torsion_site_symmetry_4
O4 Mn O1 C8 -139.75(18) . .
O3 Mn O1 C8 38.84(17) . .
O1 Mn O1 C8 116.27(16) 2_556 .
N1 Mn O1 C8 -43.6(2) . .
O4 Mn O1 Mn 56.94(10) . 2_546
O3 Mn O1 Mn -124.47(11) . 2_546
O1 Mn O1 Mn -47.04(11) 2_556 2_546
N1 Mn O1 Mn 153.09(10) . 2_546
O4 Mn O3 C9 69.9(5) . 2_556
O1 Mn O3 C9 -56.9(2) 2_556 2_556
N1 Mn O3 C9 -161.2(2) . 2_556
O1 Mn O3 C9 63.1(2) . 2_556
O3 Mn O4 C9 -58.4(5) . .
O1 Mn O4 C9 66.9(2) 2_556 .
N1 Mn O4 C9 172.8(2) . .
O1 Mn O4 C9 -51.8(2) . .
O4 Mn N1 C1 -172.7(2) . .
O3 Mn N1 C1 16.6(3) . .
O1 Mn N1 C1 -68.7(3) 2_556 .
O1 Mn N1 C1 93.0(3) . .
O4 Mn N1 C2 -9.9(3) . .
O3 Mn N1 C2 179.4(3) . .
O1 Mn N1 C2 94.1(3) 2_556 .
O1 Mn N1 C2 -104.2(3) . .
C2 N1 C1 N2 -0.2(3) . .
Mn N1 C1 N2 166.4(2) . .
C3 N2 C1 N1 -0.2(4) . .
C1 N1 C2 C7 -178.9(3) . 4_665
Mn N1 C2 C7 16.0(5) . 4_665
C1 N1 C2 C3 0.6(3) . .
Mn N1 C2 C3 -164.6(2) . .
C1 N2 C3 C4 -179.7(3) . 4_665
C1 N2 C3 C2 0.5(3) . .
C7 C2 C3 N2 178.8(3) 4_665 .
N1 C2 C3 N2 -0.7(3) . .
C7 C2 C3 C4 -1.0(4) 4_665 4_665
N1 C2 C3 C4 179.5(3) . 4_665
C3 C4 C5 C6 -1.7(4) 4_566 .
C3 C4 C5 C8 175.3(3) 4_566 .
C4 C5 C6 C7 1.2(4) . .
C8 C5 C6 C7 -175.7(3) . .
C4 C5 C6 C9 -174.8(3) . 2_556
C8 C5 C6 C9 8.3(4) . 2_556
C5 C6 C7 C2 0.4(4) . 4_566
C9 C6 C7 C2 176.5(3) 2_556 4_566
Mn O1 C8 O2 -123.7(3) 2_546 .
Mn O1 C8 O2 75.5(3) . .
Mn O1 C8 C5 56.1(3) 2_546 .
Mn O1 C8 C5 -104.7(2) . .
C4 C5 C8 O2 59.6(4) . .
C6 C5 C8 O2 -123.4(3) . .
C4 C5 C8 O1 -120.2(3) . .
C6 C5 C8 O1 56.8(4) . .
Mn O4 C9 O3 -8.0(4) . 2_546
Mn O4 C9 C6 173.84(19) . 2_546
